data_7160279
loop_
_publ_author_name
'Kukreti, Prashant'
'Chauhan, Rahul'
'Panwar, Abhishek'
'Ghosh, Kaushik'

_publ_section_title
;
 A multi-component synthetic route for 2-pyrazolines <i>via</i>
 acceptorless dehydrogenation of alcohols using homogeneous Ni(II)
 catalysts.
;
_journal_issue 41
_journal_name_full 'Organic &amp; biomolecular chemistry'
_journal_page_first 8273
_journal_page_last 8278
_journal_paper_doi 10.1039/d4ob01352b
_journal_volume 22
_journal_year 2024
_chemical_formula_moiety 'C12.5 H14.5 Cl N2.5 Ni0.5'
_chemical_formula_sum 'C12.5 H14.5 Cl N2.5 Ni0.5'
_chemical_formula_weight 264.57
_space_group_crystal_system monoclinic
_space_group_IT_number 15
_space_group_name_Hall '-C 2yc'
_space_group_name_H-M_alt 'C 1 2/c 1'
_atom_sites_solution_hydrogens geom
_atom_sites_solution_primary direct
_audit_creation_date 2023-07-06
_audit_creation_method
;
Olex2 1.2-ac3
(compiled 2017.08.10 svn.r3458 for OlexSys, GUI svn.r5381)
;
_audit_update_record
;
2024-07-11 deposited with the CCDC.	2024-09-16 downloaded from the CCDC.
;
_cell_angle_alpha 90
_cell_angle_beta 118.8650(10)
_cell_angle_gamma 90
_cell_formula_units_Z 8
_cell_length_a 22.0346(10)
_cell_length_b 9.1005(4)
_cell_length_c 14.6912(6)
_cell_measurement_reflns_used 9080
_cell_measurement_temperature 101(2)
_cell_measurement_theta_max 28.332
_cell_measurement_theta_min 2.474
_cell_volume 2580.0(2)
_computing_cell_refinement 'SAINT V8.40B (?, 2016)'
_computing_data_reduction 'SAINT V8.40B (?, 2016)'
_computing_molecular_graphics 'Olex2 (Dolomanov et al., 2009)'
_computing_publication_material 'Olex2 (Dolomanov et al., 2009)'
_computing_structure_refinement 'ShelXL (Sheldrick, 2015)'
_computing_structure_solution 'SIR2004 (Burla et al., 2007)'
_diffrn_ambient_temperature 101.0
_diffrn_measured_fraction_theta_full 0.994
_diffrn_measured_fraction_theta_max 0.990
_diffrn_measurement_device_type 'Bruker APEX-II CCD'
_diffrn_measurement_method '\f and \w scans'
_diffrn_radiation_type MoK\a
_diffrn_radiation_wavelength 0.71073
_diffrn_reflns_av_R_equivalents 0.0563
_diffrn_reflns_av_unetI/netI 0.0233
_diffrn_reflns_Laue_measured_fraction_full 0.994
_diffrn_reflns_Laue_measured_fraction_max 0.990
_diffrn_reflns_limit_h_max 29
_diffrn_reflns_limit_h_min -29
_diffrn_reflns_limit_k_max 12
_diffrn_reflns_limit_k_min -12
_diffrn_reflns_limit_l_max 19
_diffrn_reflns_limit_l_min -19
_diffrn_reflns_number 54316
_diffrn_reflns_point_group_measured_fraction_full 0.994
_diffrn_reflns_point_group_measured_fraction_max 0.990
_diffrn_reflns_theta_full 25.242
_diffrn_reflns_theta_max 28.333
_diffrn_reflns_theta_min 2.111
_exptl_absorpt_coefficient_mu 0.981
_exptl_absorpt_correction_T_max 0.7457
_exptl_absorpt_correction_T_min 0.7031
_exptl_absorpt_correction_type multi-scan
_exptl_absorpt_process_details
'SADABS-2016/2 (Bruker,2016/2) was used for absorption correction. wR2(int) was 0.0851 before and 0.0610 after correction. The Ratio of minimum to maximum transmission is 0.9429. The \l/2 correction factor is Not present.'
_exptl_crystal_colour 'metallic yellowish orange'
_exptl_crystal_colour_lustre metallic
_exptl_crystal_colour_modifier yellowish
_exptl_crystal_colour_primary orange
_exptl_crystal_density_diffrn 1.362
_exptl_crystal_description block
_exptl_crystal_F_000 1104
_exptl_crystal_size_max 0.192
_exptl_crystal_size_mid 0.092
_exptl_crystal_size_min 0.047
_refine_diff_density_max 0.600
_refine_diff_density_min -0.380
_refine_diff_density_rms 0.095
_refine_ls_extinction_method none
_refine_ls_goodness_of_fit_ref 1.143
_refine_ls_hydrogen_treatment constr
_refine_ls_matrix_type full
_refine_ls_number_parameters 153
_refine_ls_number_reflns 3182
_refine_ls_number_restraints 0
_refine_ls_restrained_S_all 1.143
_refine_ls_R_factor_all 0.0358
_refine_ls_R_factor_gt 0.0341
_refine_ls_shift/su_max 0.000
_refine_ls_shift/su_mean 0.000
_refine_ls_structure_factor_coef Fsqd
_refine_ls_weighting_details 'w=1/[\s^2^(Fo^2^)+(0.0217P)^2^+8.0638P] where P=(Fo^2^+2Fc^2^)/3'
_refine_ls_weighting_scheme calc
_refine_ls_wR_factor_gt 0.0845
_refine_ls_wR_factor_ref 0.0854
_reflns_Friedel_coverage 0.000
_reflns_number_gt 3025
_reflns_number_total 3182
_reflns_threshold_expression 'I > 2\s(I)'
_cod_data_source_file d4ob01352b2.cif
_cod_data_source_block kg_pk_584_0297_0m_a
_cod_original_formula_sum 'C12.50 H14.50 Cl N2.50 Ni0.50'
_cod_database_code 7160279
_shelx_shelxl_version_number 2018/3
_shelx_space_group_comment
;
The symmetry employed for this shelxl refinement is uniquely defined
by the following loop, which should always be used as a source of
symmetry information in preference to the above space-group names.
They are only intended as comments.
;
_shelx_estimated_absorpt_t_max 0.955
_shelx_estimated_absorpt_t_min 0.834
_olex2_refinement_description
;
1. Fixed Uiso
 At 1.2 times of:
  All C(H) groups
 At 1.5 times of:
  All C(H,H,H) groups
2.a Ternary CH refined with riding coordinates:
 C9(H9)
2.b Aromatic/amide H refined with riding coordinates:
 C2(H2), C3(H3), C4(H4), C5(H5), C6(H6), C8(H8), C11(H11), C12(H12)
2.c Idealised Me refined as rotating group:
 C10(H10A,H10B,H10C), C13(H13A,H13B,H13C)
;
_olex2_submission_special_instructions 'No special instructions were received'

loop_
_space_group_symop_operation_xyz
'x, y, z'
'-x, y, -z+1/2'
'x+1/2, y+1/2, z'
'-x+1/2, y+1/2, -z+1/2'
'-x, -y, -z'
'x, -y, z-1/2'
'-x+1/2, -y+1/2, -z'
'x+1/2, -y+1/2, z-1/2'

loop_
_atom_site_label
_atom_site_type_symbol
_atom_site_fract_x
_atom_site_fract_y
_atom_site_fract_z
_atom_site_U_iso_or_equiv
_atom_site_adp_type
_atom_site_occupancy
_atom_site_site_symmetry_order
_atom_site_calc_flag
_atom_site_refinement_flags_posn
_atom_site_refinement_flags_adp
_atom_site_refinement_flags_occupancy
_atom_site_disorder_assembly
_atom_site_disorder_group
Ni1 Ni 0.500000 0.45150(3) 0.750000 0.01187(10) Uani 1 2 d S T P . .
Cl1 Cl 0.58114(2) 0.56707(5) 0.72310(3) 0.01730(11) Uani 1 1 d . . . . .
N1 N 0.42410(8) 0.24765(17) 0.57424(12) 0.0146(3) Uani 1 1 d . . . . .
N2 N 0.500000 0.2357(2) 0.750000 0.0129(4) Uani 1 2 d S T P . .
N3 N 0.42980(8) 0.40021(17) 0.58922(12) 0.0128(3) Uani 1 1 d . . . . .
C1 C 0.37205(10) 0.1823(2) 0.47927(14) 0.0157(4) Uani 1 1 d . . . . .
C2 C 0.38636(12) 0.1524(2) 0.39937(15) 0.0219(4) Uani 1 1 d . . . . .
H2 H 0.430334 0.175908 0.406038 0.026 Uiso 1 1 calc R . . . .
C3 C 0.33511(14) 0.0872(3) 0.30856(17) 0.0317(5) Uani 1 1 d . . . . .
H3 H 0.344132 0.065503 0.252951 0.038 Uiso 1 1 calc R . . . .
C4 C 0.27101(14) 0.0540(3) 0.29979(17) 0.0348(6) Uani 1 1 d . . . . .
H4 H 0.236345 0.009499 0.237977 0.042 Uiso 1 1 calc R . . . .
C5 C 0.25705(12) 0.0849(3) 0.37957(19) 0.0324(5) Uani 1 1 d . . . . .
H5 H 0.212918 0.062336 0.372620 0.039 Uiso 1 1 calc R . . . .
C6 C 0.30786(11) 0.1494(2) 0.47044(17) 0.0223(4) Uani 1 1 d . . . . .
H6 H 0.298720 0.170675 0.525985 0.027 Uiso 1 1 calc R . . . .
C7 C 0.46120(9) 0.1621(2) 0.66145(14) 0.0142(3) Uani 1 1 d . . . . .
C8 C 0.39534(10) 0.4836(2) 0.51061(14) 0.0145(3) Uani 1 1 d . . . . .
H8 H 0.367633 0.440331 0.444314 0.017 Uiso 1 1 calc R . . . .
C9 C 0.39753(10) 0.6475(2) 0.52037(14) 0.0141(3) Uani 1 1 d . . . . .
H9 H 0.433038 0.675246 0.592578 0.017 Uiso 1 1 calc R . . . .
C10 C 0.41764(11) 0.7150(2) 0.44327(16) 0.0210(4) Uani 1 1 d . . . . .
H10A H 0.419562 0.822223 0.450422 0.031 Uiso 1 1 calc GR . . . .
H10B H 0.383065 0.688186 0.372287 0.031 Uiso 1 1 calc GR . . . .
H10C H 0.463180 0.677892 0.457711 0.031 Uiso 1 1 calc GR . . . .
C11 C 0.45950(11) 0.0089(2) 0.65787(15) 0.0191(4) Uani 1 1 d . . . . .
H11 H 0.431687 -0.042220 0.594775 0.023 Uiso 1 1 calc R . . . .
C12 C 0.500000 -0.0661(3) 0.750000 0.0204(6) Uani 1 2 d S T P . .
H12 H 0.500003 -0.170539 0.749999 0.025 Uiso 1 2 calc RS T P . .
C13 C 0.32634(11) 0.7024(2) 0.50026(17) 0.0220(4) Uani 1 1 d . . . . .
H13A H 0.326182 0.810038 0.501207 0.033 Uiso 1 1 calc GR . . . .
H13B H 0.316681 0.664828 0.554487 0.033 Uiso 1 1 calc GR . . . .
H13C H 0.290642 0.667318 0.432222 0.033 Uiso 1 1 calc GR . . . .

loop_
_atom_site_aniso_label
_atom_site_aniso_U_11
_atom_site_aniso_U_22
_atom_site_aniso_U_33
_atom_site_aniso_U_23
_atom_site_aniso_U_13
_atom_site_aniso_U_12
Ni1 0.01325(17) 0.00904(16) 0.01128(16) 0.000 0.00431(13) 0.000
Cl1 0.0156(2) 0.0204(2) 0.0162(2) 0.00080(16) 0.00793(17) -0.00152(16)
N1 0.0173(8) 0.0090(7) 0.0114(7) -0.0006(6) 0.0020(6) -0.0009(6)
N2 0.0146(10) 0.0105(9) 0.0107(9) 0.000 0.0039(8) 0.000
N3 0.0144(7) 0.0103(7) 0.0133(7) -0.0007(6) 0.0063(6) -0.0002(6)
C1 0.0164(9) 0.0105(8) 0.0130(8) 0.0003(6) 0.0014(7) -0.0010(7)
C2 0.0276(11) 0.0190(9) 0.0153(9) 0.0007(7) 0.0073(8) -0.0023(8)
C3 0.0473(15) 0.0255(11) 0.0135(9) -0.0032(8) 0.0076(10) -0.0032(10)
C4 0.0366(13) 0.0223(11) 0.0178(10) -0.0002(8) -0.0088(9) -0.0111(10)
C5 0.0183(10) 0.0278(11) 0.0323(12) 0.0065(9) -0.0028(9) -0.0074(9)
C6 0.0172(9) 0.0217(10) 0.0234(10) 0.0023(8) 0.0061(8) -0.0004(8)
C7 0.0146(8) 0.0133(8) 0.0124(8) 0.0005(6) 0.0046(7) 0.0011(7)
C8 0.0146(8) 0.0125(8) 0.0137(8) -0.0010(6) 0.0046(7) -0.0005(7)
C9 0.0147(8) 0.0119(8) 0.0132(8) 0.0000(6) 0.0047(7) 0.0009(7)
C10 0.0281(11) 0.0155(9) 0.0218(9) -0.0010(7) 0.0141(9) -0.0024(8)
C11 0.0230(10) 0.0122(8) 0.0142(8) -0.0020(7) 0.0028(8) -0.0006(7)
C12 0.0256(15) 0.0108(12) 0.0154(12) 0.000 0.0023(11) 0.000
C13 0.0196(10) 0.0176(9) 0.0283(10) 0.0008(8) 0.0111(9) 0.0040(7)

loop_
_atom_type_symbol
_atom_type_description
_atom_type_scat_dispersion_real
_atom_type_scat_dispersion_imag
_atom_type_scat_source
C C 0.0033 0.0016 'International Tables Vol C Tables 4.2.6.8 and 6.1.1.4'
H H 0.0000 0.0000 'International Tables Vol C Tables 4.2.6.8 and 6.1.1.4'
Cl Cl 0.1484 0.1585 'International Tables Vol C Tables 4.2.6.8 and 6.1.1.4'
N N 0.0061 0.0033 'International Tables Vol C Tables 4.2.6.8 and 6.1.1.4'
Ni Ni 0.3393 1.1124 'International Tables Vol C Tables 4.2.6.8 and 6.1.1.4'

loop_
_geom_angle_atom_site_label_1
_geom_angle_atom_site_label_2
_geom_angle_atom_site_label_3
_geom_angle
_geom_angle_site_symmetry_1
_geom_angle_site_symmetry_3
_geom_angle_publ_flag
Cl1 Ni1 Cl1 124.73(3) 2_656 . ?
N2 Ni1 Cl1 117.636(14) . . ?
N2 Ni1 Cl1 117.636(14) . 2_656 ?
N2 Ni1 N3 77.52(4) . 2_656 ?
N2 Ni1 N3 77.52(4) . . ?
N3 Ni1 Cl1 96.80(4) . . ?
N3 Ni1 Cl1 96.80(4) 2_656 2_656 ?
N3 Ni1 Cl1 94.71(4) . 2_656 ?
N3 Ni1 Cl1 94.71(4) 2_656 . ?
N3 Ni1 N3 155.03(8) . 2_656 ?
N3 N1 C1 122.05(15) . . ?
C7 N1 N3 116.40(15) . . ?
C7 N1 C1 120.31(15) . . ?
C7 N2 Ni1 119.95(11) . . ?
C7 N2 Ni1 119.96(11) 2_656 . ?
C7 N2 C7 120.1(2) 2_656 . ?
N1 N3 Ni1 110.39(11) . . ?
C8 N3 Ni1 131.16(13) . . ?
C8 N3 N1 118.45(15) . . ?
C2 C1 N1 120.21(18) . . ?
C2 C1 C6 121.19(18) . . ?
C6 C1 N1 118.59(18) . . ?
C1 C2 C3 119.0(2) . . ?
C4 C3 C2 119.9(2) . . ?
C5 C4 C3 120.8(2) . . ?
C4 C5 C6 119.7(2) . . ?
C1 C6 C5 119.5(2) . . ?
N1 C7 C11 122.38(17) . . ?
N2 C7 N1 115.71(17) . . ?
N2 C7 C11 121.91(17) . . ?
N3 C8 C9 121.78(16) . . ?
C8 C9 C10 109.68(15) . . ?
C8 C9 C13 108.87(16) . . ?
C10 C9 C13 111.19(16) . . ?
C12 C11 C7 117.50(18) . . ?
C11 C12 C11 121.1(3) . 2_656 ?

loop_
_geom_bond_atom_site_label_1
_geom_bond_atom_site_label_2
_geom_bond_distance
_geom_bond_site_symmetry_2
_geom_bond_publ_flag
Ni1 Cl1 2.2674(5) 2_656 ?
Ni1 Cl1 2.2674(5) . ?
Ni1 N2 1.964(2) . ?
Ni1 N3 2.1593(15) 2_656 ?
Ni1 N3 2.1593(15) . ?
N1 N3 1.402(2) . ?
N1 C1 1.439(2) . ?
N1 C7 1.380(2) . ?
N2 C7 1.341(2) 2_656 ?
N2 C7 1.341(2) . ?
N3 C8 1.281(2) . ?
C1 C2 1.381(3) . ?
C1 C6 1.389(3) . ?
C2 C3 1.398(3) . ?
C3 C4 1.388(4) . ?
C4 C5 1.377(4) . ?
C5 C6 1.392(3) . ?
C7 C11 1.396(3) . ?
C8 C9 1.497(3) . ?
C9 C10 1.530(3) . ?
C9 C13 1.533(3) . ?
C11 C12 1.389(2) . ?
